data_2223032
loop_
_publ_author_name
'Du, Lingyun'
'Du, Lei'
'Wang, Shuhao'

_publ_section_title
;
 1-[1-(4-Chlorophenyl)ethylidene]carbonohydrazide
;
_journal_coeditor_code CV2587
_journal_issue 9
_journal_name_full 'Acta Crystallographica Section E'
_journal_page_first o2130
_journal_paper_doi 10.1107/S1600536809030384
_journal_volume 65
_journal_year 2009
_chemical_formula_iupac 'C9 H11 Cl N4 O'
_chemical_formula_moiety 'C9 H11 Cl N4 O'
_chemical_formula_sum 'C9 H11 Cl N4 O'
_chemical_formula_weight 226.67
_chemical_name_systematic
;
1-[1-(4-Chlorophenyl)ethylidene]carbonohydrazide
;
_space_group_IT_number 14
_symmetry_cell_setting monoclinic
_symmetry_space_group_name_Hall '-P 2ybc'
_symmetry_space_group_name_H-M 'P 1 21/c 1'
_atom_sites_solution_hydrogens geom
_atom_sites_solution_primary direct
_atom_sites_solution_secondary difmap
_audit_creation_method SHELXL-97
_cell_angle_alpha 90.00
_cell_angle_beta 90.1020(10)
_cell_angle_gamma 90.00
_cell_formula_units_Z 4
_cell_length_a 14.6429(14)
_cell_length_b 9.6041(12)
_cell_length_c 7.4327(9)
_cell_measurement_reflns_used 963
_cell_measurement_temperature 298(2)
_cell_measurement_theta_max 22.661
_cell_measurement_theta_min 2.536
_cell_volume 1045.3(2)
_computing_cell_refinement 'SAINT (Siemens, 1996)'
_computing_data_collection 'SMART (Siemens, 1996)'
_computing_data_reduction 'SAINT (Siemens, 1996)'
_computing_molecular_graphics 'SHELXTL (Sheldrick, 2008)'
_computing_publication_material 'SHELXTL (Sheldrick, 2008)'
_computing_structure_refinement 'SHELXL97 (Sheldrick, 2008)'
_computing_structure_solution 'SHELXS97 (Sheldrick, 2008)'
_diffrn_ambient_temperature 298(2)
_diffrn_measured_fraction_theta_full 0.993
_diffrn_measured_fraction_theta_max 0.993
_diffrn_measurement_device_type 'Bruker SMART APEX CCD area-detector'
_diffrn_measurement_method '\f and \w'
_diffrn_radiation_monochromator graphite
_diffrn_radiation_source 'fine-focus sealed tube'
_diffrn_radiation_type MoK\a
_diffrn_radiation_wavelength 0.71073
_diffrn_reflns_av_R_equivalents 0.0367
_diffrn_reflns_av_sigmaI/netI 0.0525
_diffrn_reflns_limit_h_max 17
_diffrn_reflns_limit_h_min -11
_diffrn_reflns_limit_k_max 11
_diffrn_reflns_limit_k_min -11
_diffrn_reflns_limit_l_max 8
_diffrn_reflns_limit_l_min -7
_diffrn_reflns_number 4419
_diffrn_reflns_theta_full 25.02
_diffrn_reflns_theta_max 25.02
_diffrn_reflns_theta_min 1.39
_exptl_absorpt_coefficient_mu 0.344
_exptl_absorpt_correction_T_max 0.9599
_exptl_absorpt_correction_T_min 0.8746
_exptl_absorpt_correction_type multi-scan
_exptl_absorpt_process_details '(SADABS; Sheldrick, 1996)'
_exptl_crystal_colour colourless
_exptl_crystal_density_diffrn 1.440
_exptl_crystal_density_method 'not measured'
_exptl_crystal_description needle
_exptl_crystal_F_000 472
_exptl_crystal_size_max 0.40
_exptl_crystal_size_mid 0.30
_exptl_crystal_size_min 0.12
_refine_diff_density_max 0.211
_refine_diff_density_min -0.203
_refine_ls_extinction_method none
_refine_ls_goodness_of_fit_ref 1.013
_refine_ls_hydrogen_treatment constr
_refine_ls_matrix_type full
_refine_ls_number_parameters 137
_refine_ls_number_reflns 1837
_refine_ls_number_restraints 0
_refine_ls_restrained_S_all 1.013
_refine_ls_R_factor_all 0.0958
_refine_ls_R_factor_gt 0.0450
_refine_ls_shift/su_max 0.002
_refine_ls_shift/su_mean 0.000
_refine_ls_structure_factor_coef Fsqd
_refine_ls_weighting_details 'calc w=1/[\s^2^(Fo^2^)+(0.0508P)^2^+0.3562P] where P=(Fo^2^+2Fc^2^)/3'
_refine_ls_weighting_scheme calc
_refine_ls_wR_factor_gt 0.0978
_refine_ls_wR_factor_ref 0.1260
_reflns_number_gt 1085
_reflns_number_total 1837
_reflns_threshold_expression I>2\s(I)
_cod_data_source_file cv2587.cif
_cod_data_source_block I
_cod_depositor_comments
;
The following automatic conversions were performed:
'_symmetry_cell_setting' value 'Monoclinic' changed to 'monoclinic'
according to '/home/saulius/struct/CIF-dictionaries/cif_core.dic'
dictionary named 'cif_core.dic' version 2.4.1 from 2010-06-29.

Automatic conversion script
Id: cif_fix_enum 1527 2010-12-29 10:47:43Z saulius 

The following automatic conversions were performed:

'_symmetry_cell_setting' value 'Monoclinic' changed to 'monoclinic'
according to /home/saulius/struct/CIF-dictionaries/cif_core.dic
dictionary named 'cif_core.dic' version 2.4.1 from 2010-06-29.

Automatic conversion script
Id: cif_fix_values 1715 2011-07-08 13:25:40Z adriana 
;
_cod_original_sg_symbol_H-M 'P 21/c'
_cod_database_code 2223032
_cod_database_fobs_code 2223032

loop_
_symmetry_equiv_pos_as_xyz
'x, y, z'
'-x, y+1/2, -z+1/2'
'-x, -y, -z'
'x, -y-1/2, z-1/2'

loop_
_atom_site_type_symbol
_atom_site_label
_atom_site_fract_x
_atom_site_fract_y
_atom_site_fract_z
_atom_site_U_iso_or_equiv
_atom_site_adp_type
_atom_site_calc_flag
_atom_site_refinement_flags
_atom_site_occupancy
_atom_site_disorder_assembly
_atom_site_disorder_group
Cl Cl1 0.94869(7) 1.35122(11) 0.60169(13) 0.0725(4) Uani d . 1 . .
N N1 0.57886(16) 0.7625(2) 0.3769(3) 0.0405(7) Uani d . 1 . .
H H1 0.5945 0.6791 0.4057 0.049 Uiso d R 1 . .
N N2 0.63579(17) 0.8715(2) 0.4127(3) 0.0375(6) Uani d . 1 . .
N N3 0.47946(16) 0.9177(2) 0.2451(3) 0.0429(7) Uani d . 1 . .
H H3 0.5175 0.9828 0.2719 0.051 Uiso calc R 1 . .
N N4 0.39947(16) 0.9500(2) 0.1494(3) 0.0434(7) Uani d . 1 . .
H H4A 0.4001 0.9058 0.0443 0.065 Uiso d R 1 . .
H H4B 0.3513 0.9224 0.2129 0.065 Uiso d R 1 . .
O O1 0.44329(14) 0.6900(2) 0.2677(3) 0.0460(6) Uani d . 1 . .
C C1 0.4970(2) 0.7867(3) 0.2949(4) 0.0358(7) Uani d . 1 . .
C C2 0.7519(2) 0.7025(3) 0.5085(4) 0.0518(9) Uani d . 1 . .
H H2A 0.7062 0.6479 0.5682 0.078 Uiso calc R 1 . .
H H2B 0.8056 0.7075 0.5825 0.078 Uiso calc R 1 . .
H H2C 0.7669 0.6601 0.3955 0.078 Uiso calc R 1 . .
C C3 0.7158(2) 0.8469(3) 0.4762(4) 0.0357(7) Uani d . 1 . .
C C4 0.77306(19) 0.9705(3) 0.5105(4) 0.0353(7) Uani d . 1 . .
C C5 0.8596(2) 0.9605(3) 0.5861(4) 0.0458(8) Uani d . 1 . .
H H5 0.8821 0.8733 0.6173 0.055 Uiso calc R 1 . .
C C6 0.9131(2) 1.0768(4) 0.6161(4) 0.0511(9) Uani d . 1 . .
H H6 0.9710 1.0676 0.6663 0.061 Uiso calc R 1 . .
C C7 0.8802(2) 1.2056(3) 0.5714(4) 0.0443(8) Uani d . 1 . .
C C8 0.7950(2) 1.2196(4) 0.4976(4) 0.0513(9) Uani d . 1 . .
H H8 0.7729 1.3074 0.4678 0.062 Uiso calc R 1 . .
C C9 0.7423(2) 1.1031(3) 0.4676(4) 0.0475(9) Uani d . 1 . .
H H9 0.6845 1.1136 0.4173 0.057 Uiso calc R 1 . .

loop_
_atom_site_aniso_label
_atom_site_aniso_U_11
_atom_site_aniso_U_22
_atom_site_aniso_U_33
_atom_site_aniso_U_12
_atom_site_aniso_U_13
_atom_site_aniso_U_23
Cl1 0.0749(7) 0.0666(7) 0.0758(7) -0.0359(5) -0.0187(5) 0.0017(5)
N1 0.0364(16) 0.0234(14) 0.0618(18) 0.0002(12) -0.0087(13) 0.0031(12)
N2 0.0367(15) 0.0287(15) 0.0471(15) -0.0058(12) -0.0022(12) -0.0013(11)
N3 0.0377(16) 0.0238(15) 0.0671(18) -0.0020(12) -0.0125(13) 0.0000(12)
N4 0.0361(15) 0.0335(15) 0.0605(17) 0.0027(12) -0.0060(12) 0.0004(12)
O1 0.0397(13) 0.0231(12) 0.0753(16) -0.0055(10) -0.0085(11) 0.0006(10)
C1 0.0372(19) 0.0216(18) 0.0488(19) 0.0004(14) 0.0016(15) -0.0018(14)
C2 0.055(2) 0.043(2) 0.058(2) 0.0051(18) -0.0117(17) -0.0020(16)
C3 0.0360(19) 0.0370(18) 0.0342(16) 0.0020(15) -0.0013(14) -0.0022(14)
C4 0.0332(18) 0.0379(19) 0.0349(17) -0.0019(14) -0.0016(14) -0.0011(14)
C5 0.042(2) 0.044(2) 0.051(2) -0.0002(17) -0.0057(16) 0.0064(16)
C6 0.041(2) 0.061(3) 0.052(2) -0.0070(19) -0.0125(16) 0.0029(18)
C7 0.045(2) 0.045(2) 0.0431(19) -0.0125(17) -0.0041(16) -0.0033(15)
C8 0.052(2) 0.037(2) 0.065(2) -0.0075(17) -0.0142(18) 0.0026(16)
C9 0.0366(19) 0.042(2) 0.064(2) -0.0034(16) -0.0142(16) 0.0021(17)

loop_
_atom_type_symbol
_atom_type_description
_atom_type_scat_dispersion_real
_atom_type_scat_dispersion_imag
_atom_type_scat_source
C C 0.0033 0.0016 'International Tables Vol C Tables 4.2.6.8 and 6.1.1.4'
H H 0.0000 0.0000 'International Tables Vol C Tables 4.2.6.8 and 6.1.1.4'
O O 0.0106 0.0060 'International Tables Vol C Tables 4.2.6.8 and 6.1.1.4'
N N 0.0061 0.0033 'International Tables Vol C Tables 4.2.6.8 and 6.1.1.4'
Cl Cl 0.1484 0.1585 'International Tables Vol C Tables 4.2.6.8 and 6.1.1.4'

loop_
_geom_angle_atom_site_label_1
_geom_angle_atom_site_label_2
_geom_angle_atom_site_label_3
_geom_angle_site_symmetry_1
_geom_angle_site_symmetry_3
_geom_angle
_geom_angle_publ_flag
C1 N1 N2 . . 119.5(2) ?
C1 N1 H1 . . 120.2 ?
N2 N1 H1 . . 120.3 ?
C3 N2 N1 . . 119.1(2) ?
C1 N3 N4 . . 120.5(2) ?
C1 N3 H3 . . 119.7 ?
N4 N3 H3 . . 119.7 ?
N3 N4 H4A . . 109.2 ?
N3 N4 H4B . . 109.1 ?
H4A N4 H4B . . 109.5 ?
O1 C1 N3 . . 122.8(3) ?
O1 C1 N1 . . 120.3(3) ?
N3 C1 N1 . . 116.9(3) ?
C3 C2 H2A . . 109.5 ?
C3 C2 H2B . . 109.5 ?
H2A C2 H2B . . 109.5 ?
C3 C2 H2C . . 109.5 ?
H2A C2 H2C . . 109.5 ?
H2B C2 H2C . . 109.5 ?
N2 C3 C4 . . 115.6(3) ?
N2 C3 C2 . . 123.3(3) ?
C4 C3 C2 . . 121.1(3) ?
C5 C4 C9 . . 116.9(3) ?
C5 C4 C3 . . 122.1(3) ?
C9 C4 C3 . . 121.0(3) ?
C6 C5 C4 . . 121.7(3) ?
C6 C5 H5 . . 119.1 ?
C4 C5 H5 . . 119.1 ?
C7 C6 C5 . . 119.5(3) ?
C7 C6 H6 . . 120.2 ?
C5 C6 H6 . . 120.2 ?
C6 C7 C8 . . 120.4(3) ?
C6 C7 Cl1 . . 119.6(2) ?
C8 C7 Cl1 . . 119.9(3) ?
C7 C8 C9 . . 119.7(3) ?
C7 C8 H8 . . 120.2 ?
C9 C8 H8 . . 120.2 ?
C8 C9 C4 . . 121.8(3) ?
C8 C9 H9 . . 119.1 ?
C4 C9 H9 . . 119.1 ?

loop_
_geom_bond_atom_site_label_1
_geom_bond_atom_site_label_2
_geom_bond_site_symmetry_2
_geom_bond_distance
_geom_bond_publ_flag
Cl1 C7 . 1.735(3) ?
N1 C1 . 1.364(4) ?
N1 N2 . 1.364(3) ?
N1 H1 . 0.8600 ?
N2 C3 . 1.285(4) ?
N3 C1 . 1.336(3) ?
N3 N4 . 1.404(3) ?
N3 H3 . 0.8600 ?
N4 H4A . 0.8900 ?
N4 H4B . 0.8900 ?
O1 C1 . 1.234(3) ?
C2 C3 . 1.502(4) ?
C2 H2A . 0.9600 ?
C2 H2B . 0.9600 ?
C2 H2C . 0.9600 ?
C3 C4 . 1.476(4) ?
C4 C5 . 1.388(4) ?
C4 C9 . 1.387(4) ?
C5 C6 . 1.382(4) ?
C5 H5 . 0.9300 ?
C6 C7 . 1.368(4) ?
C6 H6 . 0.9300 ?
C7 C8 . 1.369(4) ?
C8 C9 . 1.378(4) ?
C8 H8 . 0.9300 ?
C9 H9 . 0.9300 ?

loop_
_geom_hbond_atom_site_label_D
_geom_hbond_atom_site_label_H
_geom_hbond_atom_site_label_A
_geom_hbond_site_symmetry_A
_geom_hbond_distance_DH
_geom_hbond_distance_HA
_geom_hbond_distance_DA
_geom_hbond_angle_DHA
N1 H1 N4 2_645 0.86 2.24 3.024(3) 151.6
N3 H3 O1 2_655 0.86 2.09 2.850(3) 146.7
N4 H4A O1 4_575 0.89 2.34 3.206(3) 164.3

loop_
_cod_related_entry_id
_cod_related_entry_database
_cod_related_entry_code
1 ChemSpider 24743006
